data_1575311
loop_
_publ_author_name
'Toyama, Kazuki'
'Tanaka, Yuya'
'Yoshizawa, Michito'

_publ_section_title
;
 Multinuclear Cu <sub><i>n</i></sub> S <sub><i>m</i></sub> clusters
 encapsulated by aromatic micelles as aqueous red-to-NIR phosphorescent
 ink.
;
_journal_issue 36
_journal_name_full 'Chemical science'
_journal_page_first 16751
_journal_page_last 16756
_journal_paper_doi 10.1039/d5sc04122h
_journal_volume 16
_journal_year 2025
_chemical_formula_moiety 'C36 H36 Cu6 N6 S6'
_chemical_formula_sum 'C36 H36 Cu6 N6 S6'
_chemical_formula_weight 1126.37
_chemical_name_systematic 1c
_space_group_crystal_system monoclinic
_space_group_IT_number 15
_space_group_name_Hall '-C 2yc'
_space_group_name_H-M_alt 'C 1 2/c 1'
_atom_sites_solution_hydrogens geom
_atom_sites_solution_primary dual
_audit_creation_date 2024-08-20
_audit_creation_method
;
Olex2 1.5
(compiled 2024.01.12 svn.r2f8d729c for OlexSys, GUI svn.r6928)
;
_audit_update_record
;
2025-01-30 deposited with the CCDC.	2025-08-04 downloaded from the CCDC.
;
_cell_angle_alpha 90
_cell_angle_beta 94.2150(10)
_cell_angle_gamma 90
_cell_formula_units_Z 4
_cell_length_a 22.1291(3)
_cell_length_b 9.53910(10)
_cell_length_c 18.9461(3)
_cell_measurement_reflns_used 13737
_cell_measurement_temperature 103(2)
_cell_measurement_theta_max 74.2850
_cell_measurement_theta_min 4.6580
_cell_volume 3988.55(9)
_computing_cell_refinement 'CrysAlisPro 1.171.43.125a (Rigaku OD, 2024)'
_computing_data_collection 'CrysAlisPro 1.171.43.125a (Rigaku OD, 2024)'
_computing_data_reduction 'CrysAlisPro 1.171.43.125a (Rigaku OD, 2024)'
_computing_molecular_graphics 'Olex2 1.5 (Dolomanov et al., 2009)'
_computing_publication_material 'Olex2 1.5 (Dolomanov et al., 2009)'
_computing_structure_refinement 'SHELXL 2019/3 (Sheldrick, 2015)'
_computing_structure_solution 'SHELXT 2018/2 (Sheldrick, 2018)'
_diffrn_ambient_temperature 103(2)
_diffrn_detector 'Hybrid Pixel Array Detector'
_diffrn_detector_area_resol_mean 10.0000
_diffrn_detector_type HyPix
_diffrn_measured_fraction_theta_full 0.999
_diffrn_measured_fraction_theta_max 0.962
_diffrn_measurement_details
;
List of Runs (angles in degrees, time in seconds):

  # Type    Start    End  Width  t~exp~   \w     \q     \k     \f   Frames
#--------------------------------------------------------------------------
  1  \w     12.00 116.00   0.50    0.05    --   41.30  77.00  90.00  208
  2  \w     19.00  46.00   0.50    0.05    --   41.30  57.00  30.00   54
  3  \w     16.00 121.00   0.50    0.05    --   41.30  26.00   9.00  210
  4  \w     80.00 178.00   0.50    0.06    --  105.51  26.00   9.00  196
  5  \w     12.00 116.00   0.50    0.05    --   41.30  77.00-180.00  208
  6  \w    -38.00  39.00   0.50    0.05    --   41.30 -26.00-153.00  154
  7  \w     30.00  56.00   0.50    0.06    --  105.51 -45.00-150.00   52
  8  \w     31.00  76.00   0.50    0.06    --  105.51 -61.00-150.00   90
  9  \w     30.00  56.00   0.50    0.06    --  105.51 -45.00-120.00   52
 10  \w     30.00  56.00   0.50    0.06    --  105.51 -45.00 -90.00   52
 11  \w     30.00  56.00   0.50    0.06    --  105.51 -45.00  90.00   52
 12  \w     30.00  56.00   0.50    0.06    --  105.51 -45.00 120.00   52
 13  \w     30.00  56.00   0.50    0.06    --  105.51 -45.00 150.00   52
 14  \w     31.00  76.00   0.50    0.06    --  105.51 -61.00 150.00   90
 15  \w     19.00  93.00   0.50    0.05    --   41.30-125.00 150.00  148
 16  \w     34.00 111.00   0.50    0.06    --  105.51-125.00 150.00  154
 17  \w    -24.00  39.00   0.50    0.05    --  -41.30  19.00  90.00  126
 18  \w    -28.00  38.00   0.50    0.05    --  -41.30  26.00   9.00  132
 19  \w    -97.00 -30.00   0.50    0.06    -- -104.00  77.00 -60.00  134
 20  \w    -66.00 -30.00   0.50    0.06    -- -104.00  61.00-150.00   72
 21  \w    -66.00 -30.00   0.50    0.06    -- -104.00  61.00-180.00   72
 22  \w    -66.00 -30.00   0.50    0.06    -- -104.00  61.00 -60.00   72
 23  \w    -66.00 -30.00   0.50    0.06    -- -104.00  61.00 -30.00   72
 24  \w    -66.00 -30.00   0.50    0.06    -- -104.00  61.00-120.00   72
 25  \w    -66.00 -30.00   0.50    0.06    -- -104.00  61.00   0.00   72
 26  \w    -66.00 -30.00   0.50    0.06    -- -104.00  61.00 150.00   72
 27  \w    -66.00 -30.00   0.50    0.06    -- -104.00  61.00 120.00   72
 28  \w   -112.00 -32.00   0.50    0.06    -- -104.00 125.00  30.00  160
 29  \w   -120.00 -16.00   0.50    0.05    --  -41.30 -26.00-153.00  208
 30  \w   -175.00 -78.00   0.50    0.06    -- -104.00 -26.00-153.00  194
;
_diffrn_measurement_device 'four-circle diffractometer'
_diffrn_measurement_device_type 'XtaLAB Synergy R, DW system, HyPix'
_diffrn_measurement_method '\w scans'
_diffrn_orient_matrix_type 'CrysAlisPro convention (1999,Acta A55,543-557)'
_diffrn_orient_matrix_UB_11 -0.0628360000
_diffrn_orient_matrix_UB_12 0.0172137000
_diffrn_orient_matrix_UB_13 0.0288548000
_diffrn_orient_matrix_UB_21 -0.0301958000
_diffrn_orient_matrix_UB_22 -0.0524445000
_diffrn_orient_matrix_UB_23 -0.0710041000
_diffrn_orient_matrix_UB_31 0.0032301000
_diffrn_orient_matrix_UB_32 -0.1518408000
_diffrn_orient_matrix_UB_33 0.0277825000
_diffrn_radiation_monochromator mirror
_diffrn_radiation_probe x-ray
_diffrn_radiation_type 'Cu K\a'
_diffrn_radiation_wavelength 1.54184
_diffrn_reflns_av_R_equivalents 0.0284
_diffrn_reflns_av_unetI/netI 0.0210
_diffrn_reflns_Laue_measured_fraction_full 0.999
_diffrn_reflns_Laue_measured_fraction_max 0.962
_diffrn_reflns_limit_h_max 27
_diffrn_reflns_limit_h_min -27
_diffrn_reflns_limit_k_max 8
_diffrn_reflns_limit_k_min -11
_diffrn_reflns_limit_l_max 23
_diffrn_reflns_limit_l_min -23
_diffrn_reflns_number 19053
_diffrn_reflns_point_group_measured_fraction_full 0.999
_diffrn_reflns_point_group_measured_fraction_max 0.962
_diffrn_reflns_theta_full 67.684
_diffrn_reflns_theta_max 75.010
_diffrn_reflns_theta_min 4.006
_diffrn_source 'Rotating-anode X-ray tube'
_diffrn_source_type 'Rigaku (Cu) X-ray Source'
_exptl_absorpt_coefficient_mu 6.713
_exptl_absorpt_correction_T_max 0.511
_exptl_absorpt_correction_T_min 0.469
_exptl_absorpt_correction_type multi-scan
_exptl_absorpt_process_details
;
CrysAlisPro 1.171.43.125a (Rigaku Oxford Diffraction, 2024)
Empirical absorption correction using spherical harmonics,
implemented in SCALE3 ABSPACK scaling algorithm.
;
_exptl_crystal_colour 'clear yellowish orange'
_exptl_crystal_colour_lustre clear
_exptl_crystal_colour_modifier yellowish
_exptl_crystal_colour_primary orange
_exptl_crystal_density_diffrn 1.876
_exptl_crystal_description 'rect. Prism'
_exptl_crystal_F_000 2256
_exptl_crystal_preparation 'Recrystallized from CH2Cl2/Et2O at r.t.,Luminescent'
_exptl_crystal_size_max 0.25
_exptl_crystal_size_mid 0.1
_exptl_crystal_size_min 0.1
_refine_diff_density_max 0.348
_refine_diff_density_min -0.389
_refine_diff_density_rms 0.075
_refine_ls_extinction_method none
_refine_ls_goodness_of_fit_ref 1.053
_refine_ls_hydrogen_treatment constr
_refine_ls_matrix_type full
_refine_ls_number_parameters 247
_refine_ls_number_reflns 3944
_refine_ls_number_restraints 0
_refine_ls_restrained_S_all 1.053
_refine_ls_R_factor_all 0.0247
_refine_ls_R_factor_gt 0.0225
_refine_ls_shift/su_max 0.001
_refine_ls_shift/su_mean 0.000
_refine_ls_structure_factor_coef Fsqd
_refine_ls_weighting_details 'w=1/[\s^2^(Fo^2^)+(0.0294P)^2^+6.7956P] where P=(Fo^2^+2Fc^2^)/3'
_refine_ls_weighting_scheme calc
_refine_ls_wR_factor_gt 0.0585
_refine_ls_wR_factor_ref 0.0595
_reflns_Friedel_coverage 0.000
_reflns_number_gt 3676
_reflns_number_total 3944
_reflns_threshold_expression 'I > 2\s(I)'
_cod_data_source_file d5sc04122h2.cif
_cod_data_source_block 1c
_cod_depositor_comments 'Adding full bibliography for 1575310--1575311.cif.'
_cod_original_sg_symbol_H-M 'C 2/c'
_cod_database_code 1575311
_shelx_shelxl_version_number 2019/3
_chemical_oxdiff_formula Cu6S6N6C36H36
_shelx_space_group_comment
;
The symmetry employed for this shelxl refinement is uniquely defined
by the following loop, which should always be used as a source of
symmetry information in preference to the above space-group names.
They are only intended as comments.
;
_shelx_estimated_absorpt_t_max 0.553
_shelx_estimated_absorpt_t_min 0.285
_olex2_refinement_description
;
1. Fixed Uiso
 At 1.2 times of:
  All C(H) groups
 At 1.5 times of:
  All C(H,H,H) groups
2.a Aromatic/amide H refined with riding coordinates:
 C11(H11), C8(H8), C9(H9), C4(H4), C1(H1), C13(H13), C16(H16), C15(H15), C3(H3)
2.b Idealised Me refined as rotating group:
 C18(H18A,H18B,H18C), C12(H12A,H12B,H12C), C6(H6A,H6B,H6C)
;
_olex2_submission_special_instructions 'No special instructions were received'
_oxdiff_exptl_absorpt_empirical_details
;
Empirical correction (ABSPACK) includes:
- Absorption correction using spherical harmonics
- Frame scaling
;
_oxdiff_exptl_absorpt_empirical_full_max 1.964
_oxdiff_exptl_absorpt_empirical_full_min 0.703

loop_
_space_group_symop_operation_xyz
'x, y, z'
'-x, y, -z+1/2'
'x+1/2, y+1/2, z'
'-x+1/2, y+1/2, -z+1/2'
'-x, -y, -z'
'x, -y, z-1/2'
'-x+1/2, -y+1/2, -z'
'x+1/2, -y+1/2, z-1/2'

loop_
_atom_site_label
_atom_site_type_symbol
_atom_site_fract_x
_atom_site_fract_y
_atom_site_fract_z
_atom_site_U_iso_or_equiv
_atom_site_adp_type
_atom_site_occupancy
_atom_site_site_symmetry_order
_atom_site_calc_flag
_atom_site_refinement_flags_posn
_atom_site_refinement_flags_adp
_atom_site_refinement_flags_occupancy
_atom_site_disorder_assembly
_atom_site_disorder_group
Cu2 Cu 0.57580(2) 0.59250(3) 0.46700(2) 0.01552(8) Uani 1 1 d . . . . .
Cu1 Cu 0.53415(2) 0.32358(3) 0.46897(2) 0.01547(8) Uani 1 1 d . . . . .
Cu3 Cu 0.46597(2) 0.53677(3) 0.39116(2) 0.01608(8) Uani 1 1 d . . . . .
S3 S 0.53149(2) 0.80237(5) 0.47106(2) 0.01427(10) Uani 1 1 d . . . . .
S2 S 0.52404(2) 0.36542(5) 0.35233(2) 0.01466(10) Uani 1 1 d . . . . .
S1 S 0.62562(2) 0.51814(5) 0.56854(2) 0.01495(10) Uani 1 1 d . . . . .
N2 N 0.61665(7) 0.54314(17) 0.37773(8) 0.0149(3) Uani 1 1 d . . . . .
N1 N 0.61863(7) 0.26506(18) 0.50816(8) 0.0166(3) Uani 1 1 d . . . . .
N3 N 0.46322(7) 0.73575(17) 0.35214(8) 0.0153(3) Uani 1 1 d . . . . .
C17 C 0.48843(8) 0.8410(2) 0.39120(10) 0.0147(4) Uani 1 1 d . . . . .
C7 C 0.59260(9) 0.4455(2) 0.33257(10) 0.0145(4) Uani 1 1 d . . . . .
C11 C 0.66881(9) 0.6057(2) 0.36340(10) 0.0165(4) Uani 1 1 d . . . . .
H11 H 0.685141 0.674419 0.395718 0.020 Uiso 1 1 calc R U . . .
C8 C 0.62123(9) 0.4106(2) 0.27142(10) 0.0176(4) Uani 1 1 d . . . . .
H8 H 0.603857 0.342325 0.239535 0.021 Uiso 1 1 calc R U . . .
C10 C 0.70036(9) 0.5764(2) 0.30440(11) 0.0193(4) Uani 1 1 d . . . . .
C9 C 0.67466(9) 0.4756(2) 0.25775(10) 0.0188(4) Uani 1 1 d . . . . .
H9 H 0.694189 0.451898 0.216373 0.023 Uiso 1 1 calc R U . . .
C4 C 0.70761(9) 0.2990(2) 0.58451(11) 0.0199(4) Uani 1 1 d . . . . .
H4 H 0.731765 0.358033 0.615551 0.024 Uiso 1 1 calc R U . . .
C1 C 0.63759(9) 0.1340(2) 0.49578(11) 0.0190(4) Uani 1 1 d . . . . .
H1 H 0.612661 0.076807 0.464633 0.023 Uiso 1 1 calc R U . . .
C13 C 0.43008(9) 0.7681(2) 0.29162(10) 0.0178(4) Uani 1 1 d . . . . .
H13 H 0.413006 0.693130 0.263814 0.021 Uiso 1 1 calc R U . . .
C5 C 0.65305(9) 0.3480(2) 0.55233(10) 0.0160(4) Uani 1 1 d . . . . .
C14 C 0.41936(9) 0.9038(2) 0.26745(10) 0.0184(4) Uani 1 1 d . . . . .
C2 C 0.69102(9) 0.0772(2) 0.52545(11) 0.0204(4) Uani 1 1 d . . . . .
C16 C 0.48055(9) 0.9804(2) 0.37018(11) 0.0187(4) Uani 1 1 d . . . . .
H16 H 0.498823 1.053719 0.398164 0.022 Uiso 1 1 calc R U . . .
C15 C 0.44607(10) 1.0110(2) 0.30851(11) 0.0206(4) Uani 1 1 d . . . . .
H15 H 0.440547 1.105806 0.294017 0.025 Uiso 1 1 calc R U . . .
C3 C 0.72653(9) 0.1638(2) 0.57106(11) 0.0224(4) Uani 1 1 d . . . . .
H3 H 0.763712 0.129936 0.592924 0.027 Uiso 1 1 calc R U . . .
C18 C 0.38112(10) 0.9327(2) 0.19979(11) 0.0242(5) Uani 1 1 d . . . . .
H18A H 0.394924 0.873724 0.161798 0.036 Uiso 1 1 calc R U . . .
H18B H 0.384988 1.031673 0.186956 0.036 Uiso 1 1 calc R U . . .
H18C H 0.338616 0.911578 0.206658 0.036 Uiso 1 1 calc R U . . .
C12 C 0.75905(11) 0.6489(3) 0.29287(13) 0.0328(5) Uani 1 1 d . . . . .
H12A H 0.766961 0.721110 0.329151 0.049 Uiso 1 1 calc R U . . .
H12B H 0.756422 0.692527 0.245924 0.049 Uiso 1 1 calc R U . . .
H12C H 0.792093 0.580223 0.296009 0.049 Uiso 1 1 calc R U . . .
C6 C 0.70868(11) -0.0700(2) 0.50706(13) 0.0284(5) Uani 1 1 d . . . . .
H6A H 0.704120 -0.131551 0.547745 0.043 Uiso 1 1 calc R U . . .
H6B H 0.750962 -0.071152 0.494907 0.043 Uiso 1 1 calc R U . . .
H6C H 0.682443 -0.103158 0.466556 0.043 Uiso 1 1 calc R U . . .

loop_
_atom_site_aniso_label
_atom_site_aniso_U_11
_atom_site_aniso_U_22
_atom_site_aniso_U_33
_atom_site_aniso_U_23
_atom_site_aniso_U_13
_atom_site_aniso_U_12
Cu2 0.01841(15) 0.01451(15) 0.01358(14) -0.00074(11) 0.00075(11) 0.00176(11)
Cu1 0.01558(14) 0.01647(16) 0.01424(14) 0.00177(11) 0.00020(11) -0.00072(11)
Cu3 0.01694(15) 0.01289(15) 0.01850(15) -0.00057(11) 0.00197(11) -0.00034(11)
S3 0.0165(2) 0.0131(2) 0.0131(2) -0.00030(16) 0.00067(17) -0.00017(17)
S2 0.0171(2) 0.0136(2) 0.0133(2) -0.00086(17) 0.00125(16) -0.00092(17)
S1 0.0160(2) 0.0148(2) 0.0140(2) -0.00034(17) 0.00065(17) 0.00055(18)
N2 0.0168(8) 0.0140(8) 0.0139(8) 0.0015(6) 0.0011(6) 0.0022(6)
N1 0.0166(8) 0.0175(8) 0.0157(8) 0.0004(6) 0.0011(6) 0.0014(7)
N3 0.0169(8) 0.0129(8) 0.0160(8) 0.0005(6) 0.0013(6) -0.0006(6)
C17 0.0158(9) 0.0159(9) 0.0128(9) 0.0001(7) 0.0033(7) -0.0002(8)
C7 0.0182(9) 0.0117(9) 0.0134(9) 0.0019(7) 0.0001(7) 0.0029(7)
C11 0.0171(9) 0.0152(10) 0.0167(9) 0.0006(7) -0.0016(7) 0.0002(8)
C8 0.0240(10) 0.0144(10) 0.0143(9) 0.0001(7) -0.0005(8) 0.0027(8)
C10 0.0191(10) 0.0187(10) 0.0204(10) 0.0023(8) 0.0040(8) 0.0008(8)
C9 0.0233(10) 0.0188(10) 0.0148(9) 0.0018(8) 0.0051(8) 0.0049(8)
C4 0.0192(10) 0.0209(11) 0.0191(10) -0.0011(8) -0.0019(8) 0.0003(8)
C1 0.0200(10) 0.0179(10) 0.0190(10) -0.0021(8) 0.0012(8) -0.0013(8)
C13 0.0201(9) 0.0176(10) 0.0155(9) -0.0013(8) -0.0003(7) -0.0018(8)
C5 0.0180(9) 0.0181(10) 0.0122(9) 0.0014(7) 0.0029(7) -0.0003(8)
C14 0.0209(10) 0.0196(10) 0.0148(9) -0.0001(8) 0.0012(8) 0.0011(8)
C2 0.0208(10) 0.0178(10) 0.0226(10) 0.0007(8) 0.0029(8) 0.0019(8)
C16 0.0251(10) 0.0136(10) 0.0174(10) -0.0034(8) 0.0016(8) -0.0003(8)
C15 0.0280(11) 0.0135(10) 0.0204(10) 0.0021(8) 0.0017(8) 0.0044(8)
C3 0.0202(10) 0.0241(11) 0.0225(10) 0.0023(9) -0.0025(8) 0.0050(9)
C18 0.0285(11) 0.0231(11) 0.0202(10) 0.0015(8) -0.0034(9) 0.0024(9)
C12 0.0290(12) 0.0391(14) 0.0317(12) -0.0051(11) 0.0109(10) -0.0123(11)
C6 0.0286(11) 0.0209(11) 0.0349(13) -0.0044(9) -0.0036(10) 0.0054(9)

loop_
_atom_type_symbol
_atom_type_description
_atom_type_scat_dispersion_real
_atom_type_scat_dispersion_imag
_atom_type_scat_source
C C 0.0181 0.0091 'International Tables Vol C Tables 4.2.6.8 and 6.1.1.4'
H H 0.0000 0.0000 'International Tables Vol C Tables 4.2.6.8 and 6.1.1.4'
Cu Cu -1.9646 0.5888 'International Tables Vol C Tables 4.2.6.8 and 6.1.1.4'
N N 0.0311 0.0180 'International Tables Vol C Tables 4.2.6.8 and 6.1.1.4'
S S 0.3331 0.5567 'International Tables Vol C Tables 4.2.6.8 and 6.1.1.4'

loop_
_geom_angle_atom_site_label_1
_geom_angle_atom_site_label_2
_geom_angle_atom_site_label_3
_geom_angle
_geom_angle_site_symmetry_1
_geom_angle_site_symmetry_3
_geom_angle_publ_flag
Cu1 Cu2 Cu1 87.669(12) . 5_666 ?
Cu1 Cu2 Cu3 62.871(10) . . ?
Cu3 Cu2 Cu1 62.770(10) . 5_666 ?
S3 Cu2 Cu1 133.883(18) . . ?
S3 Cu2 Cu1 49.926(14) . 5_666 ?
S3 Cu2 Cu3 79.627(15) . . ?
S3 Cu2 S1 116.11(2) . . ?
S1 Cu2 Cu1 80.642(16) . . ?
S1 Cu2 Cu1 95.858(16) . 5_666 ?
S1 Cu2 Cu3 137.108(18) . . ?
N2 Cu2 Cu1 148.00(5) . 5_666 ?
N2 Cu2 Cu1 87.99(5) . . ?
N2 Cu2 Cu3 87.19(5) . . ?
N2 Cu2 S3 117.39(5) . . ?
N2 Cu2 S1 114.64(5) . . ?
Cu2 Cu1 Cu2 92.331(12) . 5_666 ?
Cu2 Cu1 Cu3 56.512(9) 5_666 5_666 ?
Cu2 Cu1 Cu3 59.504(10) . . ?
Cu2 Cu1 Cu3 67.183(10) . 5_666 ?
Cu3 Cu1 Cu2 66.146(10) . 5_666 ?
Cu3 Cu1 Cu3 96.059(11) . 5_666 ?
S3 Cu1 Cu2 49.258(14) 5_666 5_666 ?
S3 Cu1 Cu2 137.629(18) 5_666 . ?
S3 Cu1 Cu3 107.589(16) 5_666 . ?
S3 Cu1 Cu3 75.299(15) 5_666 5_666 ?
S2 Cu1 Cu2 109.651(17) . 5_666 ?
S2 Cu1 Cu2 80.114(16) . . ?
S2 Cu1 Cu3 142.616(18) . 5_666 ?
S2 Cu1 Cu3 50.015(14) . . ?
S2 Cu1 S3 124.79(2) . 5_666 ?
N1 Cu1 Cu2 134.12(5) . 5_666 ?
N1 Cu1 Cu2 87.75(5) . . ?
N1 Cu1 Cu3 144.45(5) . . ?
N1 Cu1 Cu3 81.87(5) . 5_666 ?
N1 Cu1 S3 106.14(5) . 5_666 ?
N1 Cu1 S2 115.50(5) . . ?
Cu2 Cu3 Cu1 60.716(10) . 5_666 ?
Cu2 Cu3 Cu1 57.625(10) . . ?
Cu1 Cu3 Cu1 83.942(11) . 5_666 ?
S2 Cu3 Cu2 78.952(15) . . ?
S2 Cu3 Cu1 50.131(14) . . ?
S2 Cu3 Cu1 131.325(17) . 5_666 ?
S2 Cu3 S1 119.27(2) . 5_666 ?
S1 Cu3 Cu2 129.467(17) 5_666 . ?
S1 Cu3 Cu1 75.211(15) 5_666 5_666 ?
S1 Cu3 Cu1 96.423(16) 5_666 . ?
N3 Cu3 Cu2 90.64(5) . . ?
N3 Cu3 Cu1 84.48(5) . 5_666 ?
N3 Cu3 Cu1 147.83(5) . . ?
N3 Cu3 S2 124.35(5) . . ?
N3 Cu3 S1 109.41(5) . 5_666 ?
Cu2 S3 Cu1 80.816(19) . 5_666 ?
C17 S3 Cu2 111.61(7) . . ?
C17 S3 Cu1 102.47(6) . 5_666 ?
Cu3 S2 Cu1 79.854(18) . . ?
C7 S2 Cu1 105.16(6) . . ?
C7 S2 Cu3 106.09(7) . . ?
Cu2 S1 Cu3 88.107(19) . 5_666 ?
C5 S1 Cu2 107.01(6) . . ?
C5 S1 Cu3 99.93(7) . 5_666 ?
C7 N2 Cu2 120.65(13) . . ?
C11 N2 Cu2 120.43(13) . . ?
C11 N2 C7 118.91(17) . . ?
C1 N1 Cu1 118.73(13) . . ?
C1 N1 C5 119.03(17) . . ?
C5 N1 Cu1 121.82(13) . . ?
C17 N3 Cu3 119.76(13) . . ?
C17 N3 C13 118.30(17) . . ?
C13 N3 Cu3 121.41(13) . . ?
N3 C17 S3 119.43(15) . . ?
N3 C17 C16 121.10(17) . . ?
C16 C17 S3 119.46(15) . . ?
N2 C7 S2 118.07(14) . . ?
N2 C7 C8 120.53(18) . . ?
C8 C7 S2 121.39(15) . . ?
N2 C11 H11 117.9 . . ?
N2 C11 C10 124.25(18) . . ?
C10 C11 H11 117.9 . . ?
C7 C8 H8 120.2 . . ?
C9 C8 C7 119.68(19) . . ?
C9 C8 H8 120.2 . . ?
C11 C10 C9 116.22(18) . . ?
C11 C10 C12 121.06(19) . . ?
C9 C10 C12 122.72(19) . . ?
C8 C9 C10 120.41(18) . . ?
C8 C9 H9 119.8 . . ?
C10 C9 H9 119.8 . . ?
C5 C4 H4 120.1 . . ?
C3 C4 H4 120.1 . . ?
C3 C4 C5 119.73(19) . . ?
N1 C1 H1 117.9 . . ?
N1 C1 C2 124.19(19) . . ?
C2 C1 H1 117.9 . . ?
N3 C13 H13 117.9 . . ?
N3 C13 C14 124.22(18) . . ?
C14 C13 H13 117.9 . . ?
N1 C5 S1 117.50(14) . . ?
N1 C5 C4 120.48(18) . . ?
C4 C5 S1 122.00(15) . . ?
C13 C14 C15 116.51(18) . . ?
C13 C14 C18 121.52(19) . . ?
C15 C14 C18 121.97(19) . . ?
C1 C2 C3 116.51(19) . . ?
C1 C2 C6 120.03(19) . . ?
C3 C2 C6 123.46(19) . . ?
C17 C16 H16 120.2 . . ?
C15 C16 C17 119.59(18) . . ?
C15 C16 H16 120.2 . . ?
C14 C15 H15 119.9 . . ?
C16 C15 C14 120.26(19) . . ?
C16 C15 H15 119.9 . . ?
C4 C3 C2 120.05(19) . . ?
C4 C3 H3 120.0 . . ?
C2 C3 H3 120.0 . . ?
C14 C18 H18A 109.5 . . ?
C14 C18 H18B 109.5 . . ?
C14 C18 H18C 109.5 . . ?
H18A C18 H18B 109.5 . . ?
H18A C18 H18C 109.5 . . ?
H18B C18 H18C 109.5 . . ?
C10 C12 H12A 109.5 . . ?
C10 C12 H12B 109.5 . . ?
C10 C12 H12C 109.5 . . ?
H12A C12 H12B 109.5 . . ?
H12A C12 H12C 109.5 . . ?
H12B C12 H12C 109.5 . . ?
C2 C6 H6A 109.5 . . ?
C2 C6 H6B 109.5 . . ?
C2 C6 H6C 109.5 . . ?
H6A C6 H6B 109.5 . . ?
H6A C6 H6C 109.5 . . ?
H6B C6 H6C 109.5 . . ?

loop_
_geom_bond_atom_site_label_1
_geom_bond_atom_site_label_2
_geom_bond_distance
_geom_bond_site_symmetry_2
_geom_bond_publ_flag
Cu2 Cu1 2.7270(4) . ?
Cu2 Cu1 2.9095(4) 5_666 ?
Cu2 Cu3 2.7822(4) . ?
Cu2 S3 2.2330(5) . ?
Cu2 S1 2.2601(5) . ?
Cu2 N2 2.0309(16) . ?
Cu1 Cu3 2.8736(4) . ?
Cu1 Cu3 2.9662(4) 5_666 ?
Cu1 S3 2.2553(5) 5_666 ?
Cu1 S2 2.2405(5) . ?
Cu1 N1 2.0383(16) . ?
Cu3 S2 2.2368(5) . ?
Cu3 S1 2.2787(5) 5_666 ?
Cu3 N3 2.0363(16) . ?
S3 C17 1.7666(19) . ?
S2 C7 1.763(2) . ?
S1 C5 1.767(2) . ?
N2 C7 1.347(2) . ?
N2 C11 1.345(3) . ?
N1 C1 1.345(3) . ?
N1 C5 1.346(3) . ?
N3 C17 1.344(3) . ?
N3 C13 1.351(2) . ?
C17 C16 1.395(3) . ?
C7 C8 1.401(3) . ?
C11 H11 0.9500 . ?
C11 C10 1.389(3) . ?
C8 H8 0.9500 . ?
C8 C9 1.377(3) . ?
C10 C9 1.398(3) . ?
C10 C12 1.501(3) . ?
C9 H9 0.9500 . ?
C4 H4 0.9500 . ?
C4 C5 1.393(3) . ?
C4 C3 1.386(3) . ?
C1 H1 0.9500 . ?
C1 C2 1.382(3) . ?
C13 H13 0.9500 . ?
C13 C14 1.387(3) . ?
C14 C15 1.391(3) . ?
C14 C18 1.509(3) . ?
C2 C3 1.395(3) . ?
C2 C6 1.506(3) . ?
C16 H16 0.9500 . ?
C16 C15 1.379(3) . ?
C15 H15 0.9500 . ?
C3 H3 0.9500 . ?
C18 H18A 0.9800 . ?
C18 H18B 0.9800 . ?
C18 H18C 0.9800 . ?
C12 H12A 0.9800 . ?
C12 H12B 0.9800 . ?
C12 H12C 0.9800 . ?
C6 H6A 0.9800 . ?
C6 H6B 0.9800 . ?
C6 H6C 0.9800 . ?

loop_
_geom_torsion_atom_site_label_1
_geom_torsion_atom_site_label_2
_geom_torsion_atom_site_label_3
_geom_torsion_atom_site_label_4
_geom_torsion
_geom_torsion_site_symmetry_1
_geom_torsion_site_symmetry_2
_geom_torsion_site_symmetry_3
_geom_torsion_site_symmetry_4
_geom_torsion_publ_flag
Cu2 S3 C17 N3 29.58(17) . . . . ?
Cu2 S3 C17 C16 -151.20(14) . . . . ?
Cu2 S1 C5 N1 -34.62(16) . . . . ?
Cu2 S1 C5 C4 146.46(15) . . . . ?
Cu2 N2 C7 S2 1.4(2) . . . . ?
Cu2 N2 C7 C8 -179.30(14) . . . . ?
Cu2 N2 C11 C10 178.73(15) . . . . ?
Cu1 S3 C17 N3 -55.37(16) 5_666 . . . ?
Cu1 S3 C17 C16 123.86(15) 5_666 . . . ?
Cu1 S2 C7 N2 -42.04(15) . . . . ?
Cu1 S2 C7 C8 138.66(15) . . . . ?
Cu1 N1 C1 C2 -172.99(16) . . . . ?
Cu1 N1 C5 S1 -6.2(2) . . . . ?
Cu1 N1 C5 C4 172.74(14) . . . . ?
Cu3 S2 C7 N2 41.54(15) . . . . ?
Cu3 S2 C7 C8 -137.76(15) . . . . ?
Cu3 S1 C5 N1 56.44(15) 5_666 . . . ?
Cu3 S1 C5 C4 -122.48(16) 5_666 . . . ?
Cu3 N3 C17 S3 7.6(2) . . . . ?
Cu3 N3 C17 C16 -171.58(14) . . . . ?
Cu3 N3 C13 C14 170.52(16) . . . . ?
S3 C17 C16 C15 -178.85(16) . . . . ?
S2 C7 C8 C9 179.88(15) . . . . ?
N2 C7 C8 C9 0.6(3) . . . . ?
N2 C11 C10 C9 0.5(3) . . . . ?
N2 C11 C10 C12 -178.7(2) . . . . ?
N1 C1 C2 C3 0.1(3) . . . . ?
N1 C1 C2 C6 -178.9(2) . . . . ?
N3 C17 C16 C15 0.4(3) . . . . ?
N3 C13 C14 C15 1.4(3) . . . . ?
N3 C13 C14 C18 -179.12(19) . . . . ?
C17 N3 C13 C14 -1.1(3) . . . . ?
C17 C16 C15 C14 -0.1(3) . . . . ?
C7 N2 C11 C10 -0.1(3) . . . . ?
C7 C8 C9 C10 -0.2(3) . . . . ?
C11 N2 C7 S2 -179.77(14) . . . . ?
C11 N2 C7 C8 -0.5(3) . . . . ?
C11 C10 C9 C8 -0.4(3) . . . . ?
C1 N1 C5 S1 -178.69(14) . . . . ?
C1 N1 C5 C4 0.3(3) . . . . ?
C1 C2 C3 C4 0.0(3) . . . . ?
C13 N3 C17 S3 179.43(14) . . . . ?
C13 N3 C17 C16 0.2(3) . . . . ?
C13 C14 C15 C16 -0.7(3) . . . . ?
C5 N1 C1 C2 -0.3(3) . . . . ?
C5 C4 C3 C2 0.0(3) . . . . ?
C3 C4 C5 S1 178.76(16) . . . . ?
C3 C4 C5 N1 -0.1(3) . . . . ?
C18 C14 C15 C16 179.77(19) . . . . ?
C12 C10 C9 C8 178.9(2) . . . . ?
C6 C2 C3 C4 179.0(2) . . . . ?
